data_1562440
loop_
_publ_author_name
'Bisht, Kamal Kumar'
'Rachuri, Yadagiri'
'Parmar, Bhavesh'
'Suresh, Eringathodi'

_publ_section_title
;
 Mixed ligand coordination polymers with flexible bis-imidazole linker and
 angular sulfonyldibenzoate: Crystal structure, photoluminescence and
 photocatalytic activity
;
_journal_name_full 'Journal of Solid State Chemistry'
_journal_page_first 43
_journal_page_last 51
_journal_paper_doi 10.1016/j.jssc.2014.02.007
_journal_volume 213
_journal_year 2014
_chemical_formula_sum 'C31 H30 N4 Ni O7 S'
_chemical_formula_weight 661.36
_space_group_IT_number 2
_space_group_name_Hall '-P 1'
_space_group_name_H-M_alt 'P -1'
_symmetry_cell_setting triclinic
_symmetry_space_group_name_H-M 'P -1'
_atom_sites_solution_hydrogens geom
_atom_sites_solution_primary direct
_atom_sites_solution_secondary difmap
_cell_angle_alpha 99.384(5)
_cell_angle_beta 110.139(4)
_cell_angle_gamma 117.336(5)
_cell_formula_units_Z 2
_cell_length_a 12.187(3)
_cell_length_b 12.438(3)
_cell_length_c 12.897(3)
_cell_measurement_reflns_used 1258
_cell_measurement_temperature 150(2)
_cell_measurement_theta_max 23.70
_cell_measurement_theta_min 2.84
_cell_volume 1504.7(6)
_computing_cell_refinement 'BRUKER SMART'
_computing_data_collection 'BRUKER SMART'
_computing_data_reduction 'BRUKER SAINT'
_computing_molecular_graphics ORTEP
_computing_structure_refinement 'SHELXL-97 (Sheldrick, 1997)'
_computing_structure_solution 'SHELXS-97 (Sheldrick, 1990)'
_diffrn_ambient_temperature 150(2)
_diffrn_measured_fraction_theta_full 0.985
_diffrn_measured_fraction_theta_max 0.985
_diffrn_measurement_device_type 'Bruker Smart Apex CCD diffractometer'
_diffrn_measurement_method 'OMEGA-PHI SCAN'
_diffrn_radiation_monochromator graphite
_diffrn_radiation_source 'fine-focus sealed tube'
_diffrn_radiation_type MoK\a
_diffrn_radiation_wavelength 0.71073
_diffrn_reflns_av_R_equivalents 0.0682
_diffrn_reflns_av_sigmaI/netI 0.1261
_diffrn_reflns_limit_h_max 14
_diffrn_reflns_limit_h_min -15
_diffrn_reflns_limit_k_max 15
_diffrn_reflns_limit_k_min -15
_diffrn_reflns_limit_l_max 15
_diffrn_reflns_limit_l_min -15
_diffrn_reflns_number 11647
_diffrn_reflns_theta_full 26.00
_diffrn_reflns_theta_max 26.00
_diffrn_reflns_theta_min 2.12
_exptl_absorpt_coefficient_mu 0.769
_exptl_absorpt_correction_T_max 0.8614
_exptl_absorpt_correction_T_min 0.7485
_exptl_absorpt_correction_type multi-scan
_exptl_absorpt_process_details 'BRUKER SADABS'
_exptl_crystal_colour green
_exptl_crystal_density_diffrn 1.460
_exptl_crystal_density_method 'not measured'
_exptl_crystal_description prism
_exptl_crystal_F_000 688
_exptl_crystal_size_max 0.40
_exptl_crystal_size_mid 0.30
_exptl_crystal_size_min 0.20
_platon_squeeze_details ' ?'
_refine_diff_density_max 0.833
_refine_diff_density_min -0.641
_refine_diff_density_rms 0.113
_refine_ls_extinction_method none
_refine_ls_goodness_of_fit_ref 1.031
_refine_ls_hydrogen_treatment mixed
_refine_ls_matrix_type full
_refine_ls_number_parameters 408
_refine_ls_number_reflns 5816
_refine_ls_number_restraints 3
_refine_ls_restrained_S_all 1.031
_refine_ls_R_factor_all 0.1220
_refine_ls_R_factor_gt 0.0810
_refine_ls_shift/su_max 0.000
_refine_ls_shift/su_mean 0.000
_refine_ls_structure_factor_coef Fsqd
_refine_ls_weighting_details 'calc w=1/[\s^2^(Fo^2^)+(0.0704P)^2^+0.0000P] where P=(Fo^2^+2Fc^2^)/3'
_refine_ls_weighting_scheme calc
_refine_ls_wR_factor_gt 0.1536
_refine_ls_wR_factor_ref 0.1675
_reflns_number_gt 3822
_reflns_number_total 5816
_reflns_threshold_expression >2sigma(I)
_cod_data_source_file JSSC-2014-213-43.cif
_cod_data_source_block ycp25m_NiSdbBitmb
_cod_depositor_comments
;
The following automatic conversions were performed:

data item '_exptl_absorpt_correction_type' value 'MULTI-SCAN' was
changed to 'multi-scan' in accordance with the built-in table derived
from the CIF Core dictionary named 'cif_core.dic' version 2.4.5 last
updated on 2014-11-21.

data item '_symmetry_cell_setting' value 'Triclinic' was changed to
'triclinic' in accordance with the built-in table derived from the
CIF Core dictionary named 'cif_core.dic' version 2.4.5 last updated
on 2014-11-21.

Automatic conversion script
Id: cif_fix_values 8369 2020-08-20 11:38:08Z andrius 
;
_cod_original_sg_symbol_H-M P-1
_cod_database_code 1562440

loop_
_symmetry_equiv_pos_as_xyz
'x, y, z'
'-x, -y, -z'

loop_
_atom_site_label
_atom_site_type_symbol
_atom_site_fract_x
_atom_site_fract_y
_atom_site_fract_z
_atom_site_U_iso_or_equiv
_atom_site_adp_type
_atom_site_occupancy
_atom_site_symmetry_multiplicity
_atom_site_calc_flag
_atom_site_refinement_flags
_atom_site_disorder_assembly
_atom_site_disorder_group
Ni1 Ni 0.53824(7) 0.76899(7) 0.18441(6) 0.0138(2) Uani 1 1 d . . .
S1 S 0.77286(14) 1.04794(13) 0.94893(11) 0.0142(3) Uani 1 1 d . . .
O1 O 0.5835(4) 0.8291(3) 0.3633(3) 0.0200(9) Uani 1 1 d . . .
O2 O 0.6437(4) 1.0369(3) 0.4016(3) 0.0215(9) Uani 1 1 d . . .
O3 O 0.6720(4) 1.0655(3) 0.9698(3) 0.0210(9) Uani 1 1 d . . .
O4 O 0.7965(4) 0.9520(3) 0.9811(3) 0.0197(9) Uani 1 1 d . . .
O5 O 1.3164(4) 1.6661(3) 1.1379(3) 0.0202(9) Uani 1 1 d . . .
O6 O 1.4335(4) 1.5735(3) 1.1767(3) 0.0201(9) Uani 1 1 d . . .
O7 O 0.5856(4) 0.9523(4) 0.1838(3) 0.0224(9) Uani 1 1 d D . .
H7D H 0.523(5) 0.965(6) 0.131(3) 0.04(2) Uiso 1 1 d D . .
H7C H 0.590(6) 0.971(6) 0.259(2) 0.05(2) Uiso 1 1 d D . .
N1 N 0.4785(4) 0.7081(4) 0.0041(4) 0.0170(10) Uani 1 1 d . . .
N2 N 0.3757(5) 0.6791(4) -0.1857(4) 0.0187(10) Uani 1 1 d . . .
N3 N 0.0742(4) 0.1856(4) -0.3474(4) 0.0174(10) Uani 1 1 d . . .
N4 N 0.2656(5) 0.1945(4) -0.2397(4) 0.0156(10) Uani 1 1 d . . .
C1 C 0.6247(5) 0.9406(5) 0.4302(5) 0.0159(12) Uani 1 1 d . . .
C2 C 0.6579(5) 0.9614(5) 0.5588(5) 0.0144(12) Uani 1 1 d . . .
C3 C 0.6810(6) 0.8795(5) 0.6113(5) 0.0205(13) Uani 1 1 d . . .
H3 H 0.6716 0.8066 0.5658 0.025 Uiso 1 1 calc R . .
C4 C 0.7175(6) 0.9058(5) 0.7301(5) 0.0197(13) Uani 1 1 d . . .
H4 H 0.7372 0.8534 0.7660 0.024 Uiso 1 1 calc R . .
C5 C 0.7247(5) 1.0111(5) 0.7964(4) 0.0159(12) Uani 1 1 d . . .
C6 C 0.6996(5) 1.0919(5) 0.7444(4) 0.0142(11) Uani 1 1 d . . .
H6 H 0.7051 1.1626 0.7892 0.017 Uiso 1 1 calc R . .
C7 C 0.6664(5) 1.0671(5) 0.6257(5) 0.0175(12) Uani 1 1 d . . .
H7A H 0.6498 1.1214 0.5905 0.021 Uiso 1 1 calc R . .
C8 C 0.9363(5) 1.2027(5) 1.0207(4) 0.0112(11) Uani 1 1 d . . .
C9 C 0.9388(5) 1.3168(5) 1.0462(4) 0.0158(12) Uani 1 1 d . . .
H9 H 0.8574 1.3138 1.0335 0.019 Uiso 1 1 calc R . .
C10 C 1.0671(6) 1.4363(5) 1.0915(4) 0.0170(12) Uani 1 1 d . . .
H10 H 1.0712 1.5141 1.1091 0.020 Uiso 1 1 calc R . .
C11 C 1.1878(6) 1.4406(5) 1.1104(4) 0.0151(12) Uani 1 1 d . . .
C12 C 1.1834(6) 1.3250(5) 1.0885(5) 0.0202(13) Uani 1 1 d . . .
H12 H 1.2656 1.3283 1.1044 0.024 Uiso 1 1 calc R . .
C13 C 1.0578(6) 1.2052(5) 1.0434(5) 0.0177(12) Uani 1 1 d . . .
H13 H 1.0546 1.1278 1.0286 0.021 Uiso 1 1 calc R . .
C14 C 1.3214(6) 1.5682(5) 1.1445(4) 0.0164(12) Uani 1 1 d . . .
C15 C 0.5010(6) 0.6293(5) -0.0623(5) 0.0184(12) Uani 1 1 d . . .
H15 H 0.5520 0.5945 -0.0315 0.022 Uiso 1 1 calc R . .
C16 C 0.4377(6) 0.6101(5) -0.1790(5) 0.0206(13) Uani 1 1 d . . .
H16 H 0.4364 0.5603 -0.2421 0.025 Uiso 1 1 calc R . .
C17 C 0.4028(5) 0.7365(5) -0.0740(4) 0.0183(12) Uani 1 1 d . . .
H17 H 0.3724 0.7892 -0.0541 0.022 Uiso 1 1 calc R . .
C18 C 0.2842(6) 0.6810(5) -0.2942(5) 0.0245(14) Uani 1 1 d . . .
H18A H 0.3417 0.7468 -0.3169 0.029 Uiso 1 1 calc R . .
H18B H 0.2248 0.7048 -0.2775 0.029 Uiso 1 1 calc R . .
C19 C 0.1925(6) 0.5480(5) -0.3971(5) 0.0179(12) Uani 1 1 d . . .
C20 C 0.1981(6) 0.5373(5) -0.5043(5) 0.0196(13) Uani 1 1 d . . .
C21 C 0.1238(6) 0.4133(5) -0.5929(5) 0.0230(13) Uani 1 1 d . . .
H21 H 0.1244 0.4062 -0.6656 0.028 Uiso 1 1 calc R . .
C22 C 0.0486(6) 0.2997(5) -0.5761(5) 0.0185(12) Uani 1 1 d . . .
C23 C 0.0412(5) 0.3109(5) -0.4696(5) 0.0165(12) Uani 1 1 d . . .
C24 C 0.1096(5) 0.4347(5) -0.3814(5) 0.0175(12) Uani 1 1 d . . .
C25 C -0.0298(6) 0.1904(5) -0.4440(5) 0.0220(13) Uani 1 1 d . . .
H25A H -0.0973 0.1912 -0.4209 0.026 Uiso 1 1 calc R . .
H25B H -0.0804 0.1126 -0.5158 0.026 Uiso 1 1 calc R . .
C26 C 0.0633(6) 0.1560(5) -0.2525(5) 0.0216(13) Uani 1 1 d . . .
H26 H -0.0111 0.1351 -0.2363 0.026 Uiso 1 1 calc R . .
C27 C 0.1819(6) 0.1631(5) -0.1866(5) 0.0211(13) Uani 1 1 d . . .
H27 H 0.2032 0.1488 -0.1159 0.025 Uiso 1 1 calc R . .
C28 C 0.1966(6) 0.2072(5) -0.3365(5) 0.0200(13) Uani 1 1 d . . .
H28 H 0.2291 0.2285 -0.3905 0.024 Uiso 1 1 calc R . .
C29 C 0.2830(7) 0.6554(6) -0.5277(5) 0.0325(16) Uani 1 1 d . . .
H29A H 0.2711 0.6273 -0.6069 0.049 Uiso 1 1 calc R . .
H29B H 0.3806 0.7014 -0.4702 0.049 Uiso 1 1 calc R . .
H29C H 0.2512 0.7127 -0.5208 0.049 Uiso 1 1 calc R . .
C30 C -0.0206(7) 0.1692(6) -0.6734(5) 0.0332(16) Uani 1 1 d . . .
H30A H -0.0029 0.1831 -0.7386 0.050 Uiso 1 1 calc R . .
H30B H -0.1202 0.1197 -0.7013 0.050 Uiso 1 1 calc R . .
H30C H 0.0171 0.1217 -0.6423 0.050 Uiso 1 1 calc R . .
C31 C 0.0931(6) 0.4469(6) -0.2700(5) 0.0279(14) Uani 1 1 d . . .
H31A H 0.1681 0.4508 -0.2080 0.042 Uiso 1 1 calc R . .
H31B H 0.0045 0.3722 -0.2874 0.042 Uiso 1 1 calc R . .
H31C H 0.0960 0.5254 -0.2438 0.042 Uiso 1 1 calc R . .

loop_
_atom_site_aniso_label
_atom_site_aniso_U_11
_atom_site_aniso_U_22
_atom_site_aniso_U_33
_atom_site_aniso_U_23
_atom_site_aniso_U_13
_atom_site_aniso_U_12
Ni1 0.0166(4) 0.0141(4) 0.0114(4) 0.0044(3) 0.0059(3) 0.0097(3)
S1 0.0190(7) 0.0150(7) 0.0126(7) 0.0077(6) 0.0086(6) 0.0108(6)
O1 0.026(2) 0.020(2) 0.0102(19) 0.0030(17) 0.0063(17) 0.0120(19)
O2 0.028(2) 0.016(2) 0.012(2) 0.0062(16) 0.0067(18) 0.0088(18)
O3 0.025(2) 0.022(2) 0.023(2) 0.0110(18) 0.0137(18) 0.0154(19)
O4 0.030(2) 0.018(2) 0.020(2) 0.0118(17) 0.0152(18) 0.0159(18)
O5 0.021(2) 0.016(2) 0.022(2) 0.0040(17) 0.0077(18) 0.0114(18)
O6 0.019(2) 0.014(2) 0.023(2) 0.0031(17) 0.0068(18) 0.0101(18)
O7 0.035(3) 0.026(2) 0.014(2) 0.0103(19) 0.011(2) 0.021(2)
N1 0.016(2) 0.018(2) 0.014(2) 0.003(2) 0.005(2) 0.009(2)
N2 0.020(3) 0.016(2) 0.014(2) 0.003(2) 0.004(2) 0.010(2)
N3 0.014(2) 0.016(2) 0.020(3) 0.010(2) 0.007(2) 0.008(2)
N4 0.021(3) 0.012(2) 0.012(2) 0.0070(19) 0.007(2) 0.008(2)
C1 0.006(3) 0.020(3) 0.015(3) 0.002(2) 0.003(2) 0.006(2)
C2 0.009(3) 0.015(3) 0.012(3) 0.004(2) 0.003(2) 0.003(2)
C3 0.023(3) 0.018(3) 0.016(3) 0.001(2) 0.006(3) 0.012(3)
C4 0.028(3) 0.018(3) 0.016(3) 0.007(2) 0.009(3) 0.016(3)
C5 0.017(3) 0.020(3) 0.011(3) 0.010(2) 0.006(2) 0.010(2)
C6 0.021(3) 0.014(3) 0.016(3) 0.008(2) 0.010(2) 0.015(2)
C7 0.016(3) 0.021(3) 0.021(3) 0.012(3) 0.010(3) 0.013(3)
C8 0.013(3) 0.015(3) 0.008(2) 0.006(2) 0.007(2) 0.008(2)
C9 0.017(3) 0.021(3) 0.015(3) 0.007(2) 0.006(2) 0.016(3)
C10 0.023(3) 0.015(3) 0.014(3) 0.003(2) 0.006(2) 0.014(3)
C11 0.022(3) 0.014(3) 0.007(2) 0.003(2) 0.004(2) 0.011(3)
C12 0.019(3) 0.019(3) 0.022(3) 0.002(3) 0.008(3) 0.015(3)
C13 0.025(3) 0.011(3) 0.021(3) 0.008(2) 0.010(3) 0.014(3)
C14 0.025(3) 0.025(3) 0.008(3) 0.007(2) 0.011(2) 0.017(3)
C15 0.023(3) 0.019(3) 0.020(3) 0.008(2) 0.011(3) 0.016(3)
C16 0.022(3) 0.021(3) 0.021(3) 0.007(3) 0.010(3) 0.014(3)
C17 0.020(3) 0.016(3) 0.015(3) -0.003(2) 0.004(2) 0.013(3)
C18 0.033(4) 0.025(3) 0.015(3) 0.006(3) 0.007(3) 0.020(3)
C19 0.022(3) 0.017(3) 0.013(3) 0.004(2) 0.003(2) 0.014(3)
C20 0.021(3) 0.021(3) 0.017(3) 0.012(2) 0.006(3) 0.013(3)
C21 0.031(3) 0.028(3) 0.011(3) 0.010(3) 0.009(3) 0.018(3)
C22 0.018(3) 0.015(3) 0.018(3) 0.008(2) 0.003(2) 0.009(2)
C23 0.017(3) 0.021(3) 0.016(3) 0.014(2) 0.008(2) 0.013(3)
C24 0.018(3) 0.024(3) 0.016(3) 0.013(3) 0.007(2) 0.014(3)
C25 0.017(3) 0.023(3) 0.021(3) 0.010(3) 0.003(3) 0.011(3)
C26 0.025(3) 0.022(3) 0.025(3) 0.018(3) 0.017(3) 0.013(3)
C27 0.026(3) 0.022(3) 0.017(3) 0.014(3) 0.012(3) 0.011(3)
C28 0.019(3) 0.021(3) 0.022(3) 0.012(3) 0.010(3) 0.011(3)
C29 0.045(4) 0.021(3) 0.027(3) 0.011(3) 0.019(3) 0.013(3)
C30 0.047(4) 0.032(4) 0.020(3) 0.010(3) 0.017(3) 0.020(3)
C31 0.032(4) 0.036(4) 0.022(3) 0.012(3) 0.015(3) 0.022(3)

loop_
_atom_type_symbol
_atom_type_description
_atom_type_scat_dispersion_real
_atom_type_scat_dispersion_imag
_atom_type_scat_source
Ni Ni 0.3393 1.1124 'International Tables Vol C Tables 4.2.6.8 and 6.1.1.4'
S S 0.1246 0.1234 'International Tables Vol C Tables 4.2.6.8 and 6.1.1.4'
C C 0.0033 0.0016 'International Tables Vol C Tables 4.2.6.8 and 6.1.1.4'
N N 0.0061 0.0033 'International Tables Vol C Tables 4.2.6.8 and 6.1.1.4'
O O 0.0106 0.0060 'International Tables Vol C Tables 4.2.6.8 and 6.1.1.4'
H H 0.0000 0.0000 'International Tables Vol C Tables 4.2.6.8 and 6.1.1.4'

loop_
_geom_angle_atom_site_label_1
_geom_angle_atom_site_label_2
_geom_angle_atom_site_label_3
_geom_angle
_geom_angle_site_symmetry_1
_geom_angle_site_symmetry_3
N4 Ni1 N1 95.54(17) 2_665 .
N4 Ni1 O7 98.31(16) 2_665 .
N1 Ni1 O7 87.88(16) . .
N4 Ni1 O1 89.01(16) 2_665 .
N1 Ni1 O1 175.44(17) . .
O7 Ni1 O1 91.11(14) . .
N4 Ni1 O6 98.01(15) 2_665 1_444
N1 Ni1 O6 93.07(16) . 1_444
O7 Ni1 O6 163.48(15) . 1_444
O1 Ni1 O6 86.63(14) . 1_444
N4 Ni1 O5 159.01(15) 2_665 1_444
N1 Ni1 O5 88.84(15) . 1_444
O7 Ni1 O5 102.36(14) . 1_444
O1 Ni1 O5 87.03(14) . 1_444
O6 Ni1 O5 61.20(14) 1_444 1_444
N4 Ni1 C14 128.48(17) 2_665 1_444
N1 Ni1 C14 89.96(16) . 1_444
O7 Ni1 C14 133.12(17) . 1_444
O1 Ni1 C14 87.48(15) . 1_444
O6 Ni1 C14 30.48(15) 1_444 1_444
O5 Ni1 C14 30.76(14) 1_444 1_444
O4 S1 O3 119.3(2) . .
O4 S1 C5 107.8(2) . .
O3 S1 C5 108.3(2) . .
O4 S1 C8 108.9(2) . .
O3 S1 C8 108.2(2) . .
C5 S1 C8 103.2(2) . .
C1 O1 Ni1 127.1(4) . .
C14 O5 Ni1 87.0(3) . 1_666
C14 O6 Ni1 89.7(3) . 1_666
H7D O7 H7C 111(3) . .
C17 N1 C15 105.4(4) . .
C17 N1 Ni1 124.7(4) . .
C15 N1 Ni1 129.9(4) . .
C17 N2 C16 107.2(4) . .
C17 N2 C18 125.0(5) . .
C16 N2 C18 127.4(4) . .
C28 N3 C26 106.7(5) . .
C28 N3 C25 126.7(5) . .
C26 N3 C25 126.6(5) . .
C28 N4 C27 105.1(5) . .
C28 N4 Ni1 124.3(4) . 2_665
C27 N4 Ni1 130.4(4) . 2_665
O2 C1 O1 126.7(5) . .
O2 C1 C2 116.6(5) . .
O1 C1 C2 116.7(5) . .
C7 C2 C3 119.8(5) . .
C7 C2 C1 117.9(5) . .
C3 C2 C1 122.3(5) . .
C4 C3 C2 120.3(5) . .
C4 C3 H3 119.9 . .
C2 C3 H3 119.9 . .
C3 C4 C5 119.8(5) . .
C3 C4 H4 120.1 . .
C5 C4 H4 120.1 . .
C6 C5 C4 120.4(5) . .
C6 C5 S1 118.9(4) . .
C4 C5 S1 120.7(4) . .
C7 C6 C5 119.7(5) . .
C7 C6 H6 120.2 . .
C5 C6 H6 120.2 . .
C6 C7 C2 120.1(5) . .
C6 C7 H7A 119.9 . .
C2 C7 H7A 119.9 . .
C9 C8 C13 121.9(5) . .
C9 C8 S1 119.6(4) . .
C13 C8 S1 118.4(4) . .
C8 C9 C10 118.1(5) . .
C8 C9 H9 120.9 . .
C10 C9 H9 120.9 . .
C11 C10 C9 120.9(5) . .
C11 C10 H10 119.6 . .
C9 C10 H10 119.6 . .
C10 C11 C12 119.8(5) . .
C10 C11 C14 120.3(5) . .
C12 C11 C14 119.6(5) . .
C13 C12 C11 120.5(5) . .
C13 C12 H12 119.8 . .
C11 C12 H12 119.8 . .
C12 C13 C8 118.7(5) . .
C12 C13 H13 120.6 . .
C8 C13 H13 120.6 . .
O6 C14 O5 121.9(5) . .
O6 C14 C11 119.1(5) . .
O5 C14 C11 119.0(5) . .
O6 C14 Ni1 59.8(3) . 1_666
O5 C14 Ni1 62.2(3) . 1_666
C11 C14 Ni1 175.3(4) . 1_666
C16 C15 N1 109.8(5) . .
C16 C15 H15 125.1 . .
N1 C15 H15 125.1 . .
C15 C16 N2 106.3(5) . .
C15 C16 H16 126.8 . .
N2 C16 H16 126.8 . .
N1 C17 N2 111.2(5) . .
N1 C17 H17 124.4 . .
N2 C17 H17 124.4 . .
N2 C18 C19 111.3(4) . .
N2 C18 H18A 109.4 . .
C19 C18 H18A 109.4 . .
N2 C18 H18B 109.4 . .
C19 C18 H18B 109.4 . .
H18A C18 H18B 108.0 . .
C20 C19 C24 119.9(5) . .
C20 C19 C18 120.0(5) . .
C24 C19 C18 119.9(5) . .
C21 C20 C19 118.9(5) . .
C21 C20 C29 118.5(5) . .
C19 C20 C29 122.5(5) . .
C22 C21 C20 122.0(5) . .
C22 C21 H21 119.0 . .
C20 C21 H21 119.0 . .
C21 C22 C23 118.8(5) . .
C21 C22 C30 118.5(5) . .
C23 C22 C30 122.7(5) . .
C22 C23 C24 120.3(5) . .
C22 C23 C25 120.4(5) . .
C24 C23 C25 119.1(5) . .
C23 C24 C19 119.9(5) . .
C23 C24 C31 120.2(5) . .
C19 C24 C31 119.9(5) . .
N3 C25 C23 110.8(4) . .
N3 C25 H25A 109.5 . .
C23 C25 H25A 109.5 . .
N3 C25 H25B 109.5 . .
C23 C25 H25B 109.5 . .
H25A C25 H25B 108.1 . .
C27 C26 N3 106.6(5) . .
C27 C26 H26 126.7 . .
N3 C26 H26 126.7 . .
C26 C27 N4 109.8(5) . .
C26 C27 H27 125.1 . .
N4 C27 H27 125.1 . .
N4 C28 N3 111.8(5) . .
N4 C28 H28 124.1 . .
N3 C28 H28 124.1 . .
C20 C29 H29A 109.5 . .
C20 C29 H29B 109.5 . .
H29A C29 H29B 109.5 . .
C20 C29 H29C 109.5 . .
H29A C29 H29C 109.5 . .
H29B C29 H29C 109.5 . .
C22 C30 H30A 109.5 . .
C22 C30 H30B 109.5 . .
H30A C30 H30B 109.5 . .
C22 C30 H30C 109.5 . .
H30A C30 H30C 109.5 . .
H30B C30 H30C 109.5 . .
C24 C31 H31A 109.5 . .
C24 C31 H31B 109.5 . .
H31A C31 H31B 109.5 . .
C24 C31 H31C 109.5 . .
H31A C31 H31C 109.5 . .
H31B C31 H31C 109.5 . .

loop_
_geom_bond_atom_site_label_1
_geom_bond_atom_site_label_2
_geom_bond_distance
_geom_bond_site_symmetry_2
Ni1 N4 2.037(4) 2_665
Ni1 N1 2.066(4) .
Ni1 O7 2.082(4) .
Ni1 O1 2.091(4) .
Ni1 O6 2.129(4) 1_444
Ni1 O5 2.182(4) 1_444
S1 O4 1.440(4) .
S1 O3 1.445(4) .
S1 C5 1.758(5) .
S1 C8 1.777(5) .
O1 C1 1.261(6) .
O2 C1 1.254(6) .
O5 C14 1.261(6) .
O5 Ni1 2.182(4) 1_666
O6 C14 1.249(6) .
O6 Ni1 2.129(4) 1_666
O7 H7D 0.927(19) .
O7 H7C 0.941(19) .
N1 C17 1.329(6) .
N1 C15 1.380(6) .
N2 C17 1.346(6) .
N2 C16 1.375(6) .
N2 C18 1.470(7) .
N3 C28 1.338(6) .
N3 C26 1.365(6) .
N3 C25 1.473(6) .
N4 C28 1.325(6) .
N4 C27 1.365(7) .
N4 Ni1 2.038(4) 2_665
C1 C2 1.511(7) .
C2 C7 1.388(7) .
C2 C3 1.389(7) .
C3 C4 1.373(7) .
C3 H3 0.9300 .
C4 C5 1.389(7) .
C4 H4 0.9300 .
C5 C6 1.384(7) .
C6 C7 1.381(7) .
C6 H6 0.9300 .
C7 H7A 0.9300 .
C8 C9 1.388(7) .
C8 C13 1.391(7) .
C9 C10 1.396(7) .
C9 H9 0.9300 .
C10 C11 1.379(7) .
C10 H10 0.9300 .
C11 C12 1.392(7) .
C11 C14 1.506(7) .
C12 C13 1.382(7) .
C12 H12 0.9300 .
C13 H13 0.9300 .
C14 Ni1 2.463(6) 1_666
C15 C16 1.353(7) .
C15 H15 0.9300 .
C16 H16 0.9300 .
C17 H17 0.9300 .
C18 C19 1.521(7) .
C18 H18A 0.9700 .
C18 H18B 0.9700 .
C19 C20 1.396(7) .
C19 C24 1.405(7) .
C20 C21 1.391(7) .
C20 C29 1.511(7) .
C21 C22 1.389(7) .
C21 H21 0.9300 .
C22 C23 1.395(7) .
C22 C30 1.506(8) .
C23 C24 1.399(7) .
C23 C25 1.508(7) .
C24 C31 1.511(7) .
C25 H25A 0.9700 .
C25 H25B 0.9700 .
C26 C27 1.353(7) .
C26 H26 0.9300 .
C27 H27 0.9300 .
C28 H28 0.9300 .
C29 H29A 0.9600 .
C29 H29B 0.9600 .
C29 H29C 0.9600 .
C30 H30A 0.9600 .
C30 H30B 0.9600 .
C30 H30C 0.9600 .
C31 H31A 0.9600 .
C31 H31B 0.9600 .
C31 H31C 0.9600 .

loop_
_platon_squeeze_void_nr
_platon_squeeze_void_average_x
_platon_squeeze_void_average_y
_platon_squeeze_void_average_z
_platon_squeeze_void_volume
_platon_squeeze_void_count_electrons
1 0.500 0.500 0.500 84.8 18.9
